data_8103147
loop_
_publ_author_name
'Shu-Jing Li'
'Ke Li'

_publ_section_title
;
 Crystal structure of
 dichloro-2-[(3-cyclohexylamino-propylimino)-methyl]-5-methoxyphenolatozinc(II),
 Zn(C17H26N2O2)Cl2
;
_journal_issue 3
_journal_name_full 'Zeitschrift f\"ur Kristallographie - New Crystal Structures'
_journal_page_first 319
_journal_volume 226
_journal_year 2011
_chemical_formula_moiety 'C17 H26 Cl2 N2 O2 Zn'
_chemical_formula_sum 'C17 H26 Cl2 N2 O2 Zn'
_chemical_formula_weight 426.67
_space_group_IT_number 15
_symmetry_cell_setting monoclinic
_symmetry_space_group_name_Hall '-C 2yc'
_symmetry_space_group_name_H-M 'C 1 2/c 1'
_atom_sites_solution_hydrogens geom
_atom_sites_solution_primary direct
_atom_sites_solution_secondary difmap
_audit_creation_method SHELXL-97
_cell_angle_alpha 90.00
_cell_angle_beta 91.445(2)
_cell_angle_gamma 90.00
_cell_formula_units_Z 8
_cell_length_a 25.102(4)
_cell_length_b 10.5404(18)
_cell_length_c 14.994(2)
_cell_measurement_reflns_used 4217
_cell_measurement_temperature 298(2)
_cell_measurement_theta_max 28.2
_cell_measurement_theta_min 2.5
_cell_volume 3965.9(11)
_computing_cell_refinement <i>SAINT</i>
_computing_data_collection <i>SMART</i>
_computing_data_reduction <i>SAINT</i>
_computing_molecular_graphics <i>SHELXTL</i>
_computing_publication_material <i>SHELXTL</i>
_computing_structure_refinement '<i>SHELXL</i>-97 [12]'
_computing_structure_solution '<i>SHELXS</i>-97 [12]'
_diffrn_ambient_temperature 298(2)
_diffrn_measured_fraction_theta_full 0.995
_diffrn_measured_fraction_theta_max 0.995
_diffrn_measurement_device_type 'Bruker SMART 1000 CCD diffractometer'
_diffrn_measurement_method '\w scans'
_diffrn_radiation_monochromator graphite
_diffrn_radiation_source 'fine-focus sealed tube'
_diffrn_radiation_type MoK\a
_diffrn_radiation_wavelength 0.71073
_diffrn_reflns_av_R_equivalents 0.0341
_diffrn_reflns_av_sigmaI/netI 0.0406
_diffrn_reflns_limit_h_max 32
_diffrn_reflns_limit_h_min -18
_diffrn_reflns_limit_k_max 13
_diffrn_reflns_limit_k_min -13
_diffrn_reflns_limit_l_max 19
_diffrn_reflns_limit_l_min -18
_diffrn_reflns_number 11323
_diffrn_reflns_theta_full 27.00
_diffrn_reflns_theta_max 27.00
_diffrn_reflns_theta_min 2.10
_exptl_absorpt_coefficient_mu 1.519
_exptl_absorpt_correction_T_max 0.6585
_exptl_absorpt_correction_T_min 0.6420
_exptl_absorpt_correction_type multi-scan
_exptl_crystal_colour colorless
_exptl_crystal_density_diffrn 1.429
_exptl_crystal_density_method 'not measured'
_exptl_crystal_description block
_exptl_crystal_F_000 1776
_exptl_crystal_size_max 0.32
_exptl_crystal_size_mid 0.30
_exptl_crystal_size_min 0.30
_refine_diff_density_max 0.265
_refine_diff_density_min -0.545
_refine_diff_density_rms 0.069
_refine_ls_extinction_method none
_refine_ls_goodness_of_fit_ref 1.017
_refine_ls_hydrogen_treatment constr
_refine_ls_matrix_type full
_refine_ls_number_parameters 218
_refine_ls_number_reflns 4327
_refine_ls_number_restraints 0
_refine_ls_restrained_S_all 1.017
_refine_ls_R_factor_all 0.0463
_refine_ls_R_factor_gt 0.0336
_refine_ls_shift/su_max 0.001
_refine_ls_shift/su_mean 0.000
_refine_ls_structure_factor_coef Fsqd
_refine_ls_weighting_details 'calc w=1/[\s^2^(Fo^2^)+(0.0477P)^2^+0.4955P] where P=(Fo^2^+2Fc^2^)/3'
_refine_ls_weighting_scheme calc
_refine_ls_wR_factor_gt 0.0844
_refine_ls_wR_factor_ref 0.0916
_reflns_number_gt 3324
_reflns_number_total 4327
_reflns_threshold_expression >2sigma(I)
_cod_data_source_file 1267-3406.cff
_cod_data_source_block zkrist
_cod_original_cell_volume 3965.8(10)
_cod_original_sg_symbol_H-M C2/c
_cod_database_code 8103147

loop_
_symmetry_equiv_pos_as_xyz
'x, y, z'
'-x, y, -z+1/2'
'x+1/2, y+1/2, z'
'-x+1/2, y+1/2, -z+1/2'
'-x, -y, -z'
'x, -y, z-1/2'
'-x+1/2, -y+1/2, -z'
'x+1/2, -y+1/2, z-1/2'

loop_
_atom_site_label
_atom_site_type_symbol
_atom_site_fract_x
_atom_site_fract_y
_atom_site_fract_z
_atom_site_U_iso_or_equiv
_atom_site_adp_type
_atom_site_occupancy
_atom_site_symmetry_multiplicity
_atom_site_calc_flag
_atom_site_refinement_flags
Zn1 Zn 0.159052(10) 0.501708(19) 0.107344(15) 0.03928(10) Uani 1 1 d .
Cl1 Cl 0.08295(2) 0.50684(5) 0.18661(4) 0.04724(15) Uani 1 1 d .
Cl2 Cl 0.19581(3) 0.68995(6) 0.08635(4) 0.06328(18) Uani 1 1 d .
N1 N 0.20743(6) 0.36495(15) 0.15471(10) 0.0385(4) Uani 1 1 d .
N2 N 0.11695(6) 0.38195(14) 0.37487(10) 0.0330(3) Uani 1 1 d .
H2A H 0.0999 0.4225 0.3297 0.040 Uiso 1 1 calc R
H2B H 0.1262 0.4406 0.4161 0.040 Uiso 1 1 calc R
O1 O 0.14587(6) 0.42308(12) -0.00911(8) 0.0427(3) Uani 1 1 d .
O2 O 0.12106(6) 0.07061(14) -0.20489(10) 0.0569(4) Uani 1 1 d .
C1 C 0.18227(7) 0.22027(18) 0.03298(13) 0.0382(4) Uani 1 1 d .
C2 C 0.15371(7) 0.30188(16) -0.02634(12) 0.0325(4) Uani 1 1 d .
C3 C 0.13352(7) 0.25216(18) -0.10724(12) 0.0369(4) Uani 1 1 d .
H3 H 0.1158 0.3056 -0.1475 0.044 Uiso 1 1 calc R
C4 C 0.13941(8) 0.12574(18) -0.12821(14) 0.0417(5) Uani 1 1 d .
C5 C 0.16610(10) 0.0443(2) -0.06897(17) 0.0547(6) Uani 1 1 d .
H5 H 0.1693 -0.0415 -0.0821 0.066 Uiso 1 1 calc R
C6 C 0.18717(9) 0.0918(2) 0.00761(16) 0.0534(6) Uani 1 1 d .
H6 H 0.2059 0.0371 0.0457 0.064 Uiso 1 1 calc R
C7 C 0.20897(8) 0.2579(2) 0.11454(14) 0.0421(5) Uani 1 1 d .
H7 H 0.2303 0.1963 0.1419 0.051 Uiso 1 1 calc R
C8 C 0.23999(8) 0.3830(2) 0.23658(13) 0.0453(5) Uani 1 1 d .
H8A H 0.2673 0.4461 0.2261 0.054 Uiso 1 1 calc R
H8B H 0.2576 0.3040 0.2525 0.054 Uiso 1 1 calc R
C9 C 0.20555(8) 0.42604(19) 0.31296(13) 0.0408(5) Uani 1 1 d .
H9A H 0.2283 0.4477 0.3639 0.049 Uiso 1 1 calc R
H9B H 0.1861 0.5018 0.2950 0.049 Uiso 1 1 calc R
C10 C 0.16629(8) 0.32523(19) 0.34029(14) 0.0406(5) Uani 1 1 d .
H10A H 0.1574 0.2721 0.2892 0.049 Uiso 1 1 calc R
H10B H 0.1827 0.2719 0.3860 0.049 Uiso 1 1 calc R
C11 C 0.07851(7) 0.29056(17) 0.41597(13) 0.0365(4) Uani 1 1 d .
H11 H 0.0977 0.2403 0.4614 0.044 Uiso 1 1 calc R
C12 C 0.03508(8) 0.3649(2) 0.46035(15) 0.0498(5) Uani 1 1 d .
H12A H 0.0170 0.4184 0.4165 0.060 Uiso 1 1 calc R
H12B H 0.0507 0.4192 0.5062 0.060 Uiso 1 1 calc R
C13 C -0.00497(9) 0.2757(3) 0.50197(16) 0.0658(7) Uani 1 1 d .
H13A H 0.0125 0.2277 0.5495 0.079 Uiso 1 1 calc R
H13B H -0.0333 0.3250 0.5279 0.079 Uiso 1 1 calc R
C14 C -0.02862(9) 0.1848(2) 0.43300(18) 0.0616(7) Uani 1 1 d .
H14A H -0.0521 0.1254 0.4620 0.074 Uiso 1 1 calc R
H14B H -0.0496 0.2321 0.3892 0.074 Uiso 1 1 calc R
C15 C 0.01473(10) 0.1129(2) 0.38689(19) 0.0645(7) Uani 1 1 d .
H15A H -0.0012 0.0601 0.3404 0.077 Uiso 1 1 calc R
H15B H 0.0327 0.0576 0.4297 0.077 Uiso 1 1 calc R
C16 C 0.05563(9) 0.20160(18) 0.34556(15) 0.0480(5) Uani 1 1 d .
H16A H 0.0841 0.1520 0.3203 0.058 Uiso 1 1 calc R
H16B H 0.0387 0.2504 0.2979 0.058 Uiso 1 1 calc R
C17 C 0.09219(12) 0.1469(2) -0.26819(17) 0.0741(8) Uani 1 1 d .
H17A H 0.0610 0.1808 -0.2410 0.111 Uiso 1 1 calc R
H17B H 0.0817 0.0959 -0.3187 0.111 Uiso 1 1 calc R
H17C H 0.1144 0.2153 -0.2874 0.111 Uiso 1 1 calc R

loop_
_atom_site_aniso_label
_atom_site_aniso_U_11
_atom_site_aniso_U_22
_atom_site_aniso_U_33
_atom_site_aniso_U_23
_atom_site_aniso_U_13
_atom_site_aniso_U_12
Zn1 0.04684(16) 0.03826(15) 0.03260(15) -0.00047(9) -0.00203(11) 0.00336(10)
Cl1 0.0431(3) 0.0577(3) 0.0409(3) 0.0050(2) 0.0003(2) 0.0054(2)
Cl2 0.0743(4) 0.0539(3) 0.0616(4) -0.0009(3) 0.0001(3) -0.0206(3)
N1 0.0319(8) 0.0504(10) 0.0334(8) 0.0029(7) 0.0020(7) 0.0054(7)
N2 0.0359(8) 0.0333(8) 0.0297(8) -0.0021(6) -0.0021(7) -0.0035(6)
O1 0.0602(9) 0.0335(7) 0.0341(7) -0.0001(6) -0.0050(7) 0.0104(6)
O2 0.0732(11) 0.0403(8) 0.0571(10) -0.0083(7) -0.0044(8) -0.0146(8)
C1 0.0341(10) 0.0393(10) 0.0413(11) 0.0044(8) 0.0029(9) 0.0068(8)
C2 0.0307(9) 0.0325(9) 0.0347(10) 0.0011(7) 0.0077(8) 0.0035(7)
C3 0.0355(10) 0.0366(10) 0.0389(11) 0.0018(8) 0.0040(9) -0.0029(8)
C4 0.0413(11) 0.0358(10) 0.0483(12) -0.0040(9) 0.0075(10) -0.0066(9)
C5 0.0646(15) 0.0314(10) 0.0680(16) -0.0052(11) 0.0009(13) 0.0049(11)
C6 0.0551(13) 0.0408(12) 0.0639(15) 0.0057(11) -0.0046(12) 0.0137(10)
C7 0.0338(10) 0.0471(12) 0.0454(11) 0.0079(10) 0.0014(9) 0.0110(9)
C8 0.0317(10) 0.0651(14) 0.0390(11) 0.0022(10) -0.0023(9) -0.0004(9)
C9 0.0364(10) 0.0509(12) 0.0350(10) -0.0026(9) -0.0022(8) -0.0075(9)
C10 0.0408(11) 0.0395(10) 0.0418(11) -0.0022(9) 0.0080(9) -0.0008(9)
C11 0.0346(10) 0.0378(10) 0.0371(10) 0.0076(8) -0.0005(9) -0.0023(8)
C12 0.0413(11) 0.0566(13) 0.0520(13) -0.0138(10) 0.0096(10) -0.0079(10)
C13 0.0500(14) 0.084(2) 0.0641(17) -0.0042(13) 0.0174(13) -0.0097(12)
C14 0.0456(13) 0.0548(14) 0.0849(18) 0.0109(13) 0.0108(13) -0.0122(11)
C15 0.0589(15) 0.0404(12) 0.095(2) -0.0003(12) 0.0101(14) -0.0122(11)
C16 0.0472(12) 0.0355(11) 0.0615(14) -0.0099(10) 0.0057(11) -0.0067(9)
C17 0.100(2) 0.0624(15) 0.0592(16) -0.0054(13) -0.0178(16) -0.0209(15)

loop_
_atom_type_symbol
_atom_type_description
_atom_type_scat_dispersion_real
_atom_type_scat_dispersion_imag
_atom_type_scat_source
C C 0.0033 0.0016 'International Tables Vol C Tables 4.2.6.8 and 6.1.1.4'
H H 0.0000 0.0000 'International Tables Vol C Tables 4.2.6.8 and 6.1.1.4'
N N 0.0061 0.0033 'International Tables Vol C Tables 4.2.6.8 and 6.1.1.4'
O O 0.0106 0.0060 'International Tables Vol C Tables 4.2.6.8 and 6.1.1.4'
Zn Zn 0.2839 1.4301 'International Tables Vol C Tables 4.2.6.8 and 6.1.1.4'
Cl Cl 0.1484 0.1585 'International Tables Vol C Tables 4.2.6.8 and 6.1.1.4'

loop_
_geom_angle_atom_site_label_1
_geom_angle_atom_site_label_2
_geom_angle_atom_site_label_3
_geom_angle
O1 Zn1 N1 95.69(6)
O1 Zn1 Cl2 108.36(4)
N1 Zn1 Cl2 116.37(5)
O1 Zn1 Cl1 110.57(5)
N1 Zn1 Cl1 109.95(5)
Cl2 Zn1 Cl1 114.28(2)
C7 N1 C8 118.98(17)
C7 N1 Zn1 119.51(13)
C8 N1 Zn1 121.47(13)
C10 N2 C11 115.79(14)
C10 N2 H2A 108.3
C11 N2 H2A 108.3
C10 N2 H2B 108.3
C11 N2 H2B 108.3
H2A N2 H2B 107.4
C2 O1 Zn1 124.27(11)
C4 O2 C17 118.51(17)
C6 C1 C2 117.28(18)
C6 C1 C7 116.91(18)
C2 C1 C7 125.73(18)
O1 C2 C3 118.56(16)
O1 C2 C1 122.69(16)
C3 C2 C1 118.75(17)
C4 C3 C2 121.30(18)
C4 C3 H3 119.4
C2 C3 H3 119.4
O2 C4 C3 124.81(18)
O2 C4 C5 115.03(18)
C3 C4 C5 120.16(19)
C6 C5 C4 119.1(2)
C6 C5 H5 120.5
C4 C5 H5 120.5
C5 C6 C1 123.4(2)
C5 C6 H6 118.3
C1 C6 H6 118.3
N1 C7 C1 128.73(18)
N1 C7 H7 115.6
C1 C7 H7 115.6
N1 C8 C9 110.65(15)
N1 C8 H8A 109.5
C9 C8 H8A 109.5
N1 C8 H8B 109.5
C9 C8 H8B 109.5
H8A C8 H8B 108.1
C10 C9 C8 112.40(17)
C10 C9 H9A 109.1
C8 C9 H9A 109.1
C10 C9 H9B 109.1
C8 C9 H9B 109.1
H9A C9 H9B 107.9
N2 C10 C9 111.57(16)
N2 C10 H10A 109.3
C9 C10 H10A 109.3
N2 C10 H10B 109.3
C9 C10 H10B 109.3
H10A C10 H10B 108.0
N2 C11 C12 108.99(15)
N2 C11 C16 110.27(16)
C12 C11 C16 111.28(16)
N2 C11 H11 108.8
C12 C11 H11 108.8
C16 C11 H11 108.8
C11 C12 C13 110.6(2)
C11 C12 H12A 109.5
C13 C12 H12A 109.5
C11 C12 H12B 109.5
C13 C12 H12B 109.5
H12A C12 H12B 108.1
C14 C13 C12 111.2(2)
C14 C13 H13A 109.4
C12 C13 H13A 109.4
C14 C13 H13B 109.4
C12 C13 H13B 109.4
H13A C13 H13B 108.0
C15 C14 C13 110.79(19)
C15 C14 H14A 109.5
C13 C14 H14A 109.5
C15 C14 H14B 109.5
C13 C14 H14B 109.5
H14A C14 H14B 108.1
C14 C15 C16 112.17(18)
C14 C15 H15A 109.2
C16 C15 H15A 109.2
C14 C15 H15B 109.2
C16 C15 H15B 109.2
H15A C15 H15B 107.9
C11 C16 C15 110.0(2)
C11 C16 H16A 109.7
C15 C16 H16A 109.7
C11 C16 H16B 109.7
C15 C16 H16B 109.7
H16A C16 H16B 108.2
O2 C17 H17A 109.5
O2 C17 H17B 109.5
H17A C17 H17B 109.5
O2 C17 H17C 109.5
H17A C17 H17C 109.5
H17B C17 H17C 109.5

loop_
_geom_bond_atom_site_label_1
_geom_bond_atom_site_label_2
_geom_bond_distance
Zn1 O1 1.9534(13)
Zn1 N1 2.0033(15)
Zn1 Cl2 2.2141(7)
Zn1 Cl1 2.2757(7)
N1 C7 1.280(2)
N1 C8 1.470(2)
N2 C10 1.481(2)
N2 C11 1.506(2)
N2 H2A 0.9000
N2 H2B 0.9000
O1 C2 1.319(2)
O2 C4 1.358(2)
O2 C17 1.428(3)
C1 C6 1.413(3)
C1 C2 1.419(3)
C1 C7 1.436(3)
C2 C3 1.404(3)
C3 C4 1.378(3)
C3 H3 0.9300
C4 C5 1.394(3)
C5 C6 1.348(3)
C5 H5 0.9300
C6 H6 0.9300
C7 H7 0.9300
C8 C9 1.521(3)
C8 H8A 0.9700
C8 H8B 0.9700
C9 C10 1.513(3)
C9 H9A 0.9700
C9 H9B 0.9700
C10 H10A 0.9700
C10 H10B 0.9700
C11 C12 1.511(3)
C11 C16 1.514(3)
C11 H11 0.9800
C12 C13 1.521(3)
C12 H12A 0.9700
C12 H12B 0.9700
C13 C14 1.519(3)
C13 H13A 0.9700
C13 H13B 0.9700
C14 C15 1.508(3)
C14 H14A 0.9700
C14 H14B 0.9700
C15 C16 1.531(3)
C15 H15A 0.9700
C15 H15B 0.9700
C16 H16A 0.9700
C16 H16B 0.9700
C17 H17A 0.9600
C17 H17B 0.9600
C17 H17C 0.9600

loop_
_geom_hbond_atom_site_label_D
_geom_hbond_atom_site_label_H
_geom_hbond_atom_site_label_A
_geom_hbond_distance_DH
_geom_hbond_distance_HA
_geom_hbond_distance_DA
_geom_hbond_angle_DHA
_geom_hbond_site_symmetry_A
N2 H2B O1 0.90 1.88 2.7773(19) 173.2 6_566
N2 H2A Cl1 0.90 2.35 3.2104(16) 159.7 .
